data_8103363
loop_
_publ_author_name
'Wen-Kui Dong'
'Jiao Wang'
'Lan-Qin Chai'
'Li Zhao'
'Yu-Hua Yang'
'Li Wang'
'Jia Zhang'

_publ_contact_author
;
   Wen-Kui Dong
;
_publ_section_title
;
 Crystal structure of bis(4-hydroxybenzaldehyde)
 O,O'-(butane-1,4-diyl)dioxime, C18H20N2O4
;
_journal_issue 2
_journal_name_full 'Zeitschrift f\"ur Kristallographie - New Crystal Structures'
_journal_page_first 171
_journal_volume 227
_journal_year 2012
_chemical_formula_moiety 'C18 H20 N2 O4'
_chemical_formula_sum 'C18 H20 N2 O4'
_chemical_formula_weight 328.36
_space_group_IT_number 14
_symmetry_cell_setting monoclinic
_symmetry_space_group_name_Hall '-P 2ybc'
_symmetry_space_group_name_H-M 'P 1 21/c 1'
_atom_sites_solution_hydrogens geom
_atom_sites_solution_primary direct
_atom_sites_solution_secondary difmap
_audit_creation_method SHELXL-97
_cell_angle_alpha 90.00
_cell_angle_beta 100.7750(10)
_cell_angle_gamma 90.00
_cell_formula_units_Z 2
_cell_length_a 20.195(2)
_cell_length_b 5.1601(4)
_cell_length_c 8.3019(7)
_cell_measurement_reflns_used 1091
_cell_measurement_temperature 298(2)
_cell_measurement_theta_max 25.189
_cell_measurement_theta_min 3.081
_cell_volume 849.87(13)
_computing_cell_refinement 'Bruker SMART(Siemens, 1996)'
_computing_data_collection 'Bruker SMART (Siemens, 1996)'
_computing_data_reduction 'Bruker SAINT (Siemens, 1996)'
_computing_molecular_graphics 'Bruker SHELXTL (Sheldrick, 2008)'
_computing_publication_material 'Bruker SHELXTL (Sheldrick, 2008)'
_computing_structure_refinement 'SHELXL-97 (Sheldrick, 2008)'
_computing_structure_solution 'SHELXS-97 (Sheldrick, 2008)'
_diffrn_ambient_temperature 298(2)
_diffrn_measured_fraction_theta_full 0.999
_diffrn_measured_fraction_theta_max 0.999
_diffrn_measurement_device_type 'smart 1000 CCD area detector'
_diffrn_measurement_method 'phi and omega scans'
_diffrn_radiation_monochromator graphite
_diffrn_radiation_source 'fine-focus sealed tube'
_diffrn_radiation_type MoK\a
_diffrn_radiation_wavelength 0.71073
_diffrn_reflns_av_R_equivalents 0.0274
_diffrn_reflns_av_sigmaI/netI 0.0311
_diffrn_reflns_limit_h_max 24
_diffrn_reflns_limit_h_min -15
_diffrn_reflns_limit_k_max 6
_diffrn_reflns_limit_k_min -6
_diffrn_reflns_limit_l_max 9
_diffrn_reflns_limit_l_min -9
_diffrn_reflns_number 4034
_diffrn_reflns_theta_full 25.02
_diffrn_reflns_theta_max 25.02
_diffrn_reflns_theta_min 3.08
_exptl_absorpt_coefficient_mu 0.091
_exptl_absorpt_correction_T_max 0.9819
_exptl_absorpt_correction_T_min 0.9617
_exptl_absorpt_correction_type multi-scan
_exptl_absorpt_process_details 'sadabs (Sheldrick, 1996)'
_exptl_crystal_colour colorless
_exptl_crystal_density_diffrn 1.283
_exptl_crystal_density_method 'not measured'
_exptl_crystal_description block-like
_exptl_crystal_F_000 348
_exptl_crystal_size_max 0.43
_exptl_crystal_size_mid 0.41
_exptl_crystal_size_min 0.20
_refine_diff_density_max 0.333
_refine_diff_density_min -0.179
_refine_diff_density_rms 0.039
_refine_ls_extinction_method none
_refine_ls_goodness_of_fit_ref 1.042
_refine_ls_hydrogen_treatment constr
_refine_ls_matrix_type full
_refine_ls_number_parameters 109
_refine_ls_number_reflns 1493
_refine_ls_number_restraints 0
_refine_ls_restrained_S_all 1.042
_refine_ls_R_factor_all 0.0754
_refine_ls_R_factor_gt 0.0443
_refine_ls_shift/su_max 0.000
_refine_ls_shift/su_mean 0.000
_refine_ls_structure_factor_coef Fsqd
_refine_ls_weighting_details 'calc w=1/[\s^2^(Fo^2^)+(0.0624P)^2^+0.2117P] where P=(Fo^2^+2Fc^2^)/3'
_refine_ls_weighting_scheme calc
_refine_ls_wR_factor_gt 0.1128
_refine_ls_wR_factor_ref 0.1378
_reflns_number_gt 935
_reflns_number_total 1493
_reflns_threshold_expression >2sigma(I)
_cod_data_source_file 1267-3721.cff
_cod_data_source_block global
_cod_depositor_comments
;
The following automatic conversions were performed:

'_symmetry_cell_setting' value 'Monoclinic' changed to 'monoclinic'
according to /home/saulius/struct/CIF-dictionaries/cif_core.dic
dictionary named 'cif_core.dic' version 2.4.1 from 2010-06-29.

Automatic conversion script
Id: cif_fix_values 1891 2012-01-12 08:04:46Z andrius 
;
_cod_original_sg_symbol_H-M P2(1)/c
_cod_database_code 8103363

loop_
_symmetry_equiv_pos_as_xyz
'x, y, z'
'-x, y+1/2, -z+1/2'
'-x, -y, -z'
'x, -y-1/2, z-1/2'

loop_
_atom_site_label
_atom_site_type_symbol
_atom_site_fract_x
_atom_site_fract_y
_atom_site_fract_z
_atom_site_U_iso_or_equiv
_atom_site_adp_type
_atom_site_occupancy
_atom_site_symmetry_multiplicity
_atom_site_calc_flag
_atom_site_refinement_flags
N1 N 0.32482(9) 0.4202(4) 0.6189(2) 0.0498(6) Uani 1 1 d .
O1 O 0.39294(7) 0.4824(3) 0.6239(2) 0.0563(5) Uani 1 1 d .
O2 O 0.02892(7) 0.4708(3) 0.7838(2) 0.0533(5) Uani 1 1 d .
H2 H 0.0104 0.3474 0.7317 0.080 Uiso 1 1 calc R
C1 C 0.41882(12) 0.3112(6) 0.5152(4) 0.0658(8) Uani 1 1 d .
H1A H 0.3952 0.3380 0.4035 0.079 Uiso 1 1 calc R
H1B H 0.4124 0.1325 0.5453 0.079 Uiso 1 1 calc R
C2 C 0.49322(13) 0.3679(5) 0.5282(4) 0.0657(8) Uani 1 1 d .
H2A H 0.5156 0.3477 0.6415 0.079 Uiso 1 1 calc R
H2B H 0.5124 0.2419 0.4632 0.079 Uiso 1 1 calc R
C3 C 0.29877(11) 0.5618(5) 0.7143(3) 0.0448(6) Uani 1 1 d .
H3 H 0.3249 0.6886 0.7756 0.054 Uiso 1 1 calc R
C4 C 0.22865(10) 0.5307(4) 0.7305(3) 0.0359(5) Uani 1 1 d .
C5 C 0.18854(11) 0.3308(4) 0.6535(3) 0.0412(6) Uani 1 1 d .
H5 H 0.2069 0.2109 0.5906 0.049 Uiso 1 1 calc R
C6 C 0.12217(10) 0.3082(4) 0.6689(3) 0.0400(6) Uani 1 1 d .
H6 H 0.0957 0.1749 0.6159 0.048 Uiso 1 1 calc R
C7 C 0.09511(10) 0.4847(4) 0.7638(3) 0.0368(5) Uani 1 1 d .
C8 C 0.13377(10) 0.6824(4) 0.8409(3) 0.0420(6) Uani 1 1 d .
H8 H 0.1154 0.8010 0.9045 0.050 Uiso 1 1 calc R
C9 C 0.20006(10) 0.7051(4) 0.8237(3) 0.0402(6) Uani 1 1 d .
H9 H 0.2261 0.8403 0.8759 0.048 Uiso 1 1 calc R

loop_
_atom_site_aniso_label
_atom_site_aniso_U_11
_atom_site_aniso_U_22
_atom_site_aniso_U_33
_atom_site_aniso_U_23
_atom_site_aniso_U_13
_atom_site_aniso_U_12
N1 0.0296(10) 0.0636(14) 0.0592(13) -0.0039(11) 0.0161(9) -0.0030(10)
O1 0.0313(9) 0.0724(12) 0.0697(12) -0.0163(10) 0.0209(8) -0.0065(8)
O2 0.0317(9) 0.0507(10) 0.0811(13) -0.0044(9) 0.0196(8) -0.0024(7)
C1 0.0484(15) 0.0649(18) 0.093(2) -0.0200(16) 0.0362(15) -0.0062(13)
C2 0.0521(16) 0.0654(17) 0.088(2) 0.0013(16) 0.0357(15) 0.0100(14)
C3 0.0325(12) 0.0520(15) 0.0503(14) -0.0013(12) 0.0090(11) -0.0025(11)
C4 0.0296(11) 0.0405(13) 0.0378(12) 0.0036(10) 0.0071(9) 0.0010(9)
C5 0.0411(13) 0.0398(13) 0.0462(14) -0.0006(11) 0.0170(11) 0.0039(10)
C6 0.0378(13) 0.0347(12) 0.0485(14) -0.0018(10) 0.0104(10) -0.0043(10)
C7 0.0285(11) 0.0378(12) 0.0458(13) 0.0066(10) 0.0115(10) 0.0035(10)
C8 0.0384(13) 0.0396(13) 0.0502(14) -0.0045(11) 0.0140(11) 0.0034(10)
C9 0.0347(12) 0.0424(13) 0.0433(14) -0.0042(10) 0.0065(10) -0.0046(10)

loop_
_atom_type_symbol
_atom_type_description
_atom_type_scat_dispersion_real
_atom_type_scat_dispersion_imag
_atom_type_scat_source
C C 0.0033 0.0016 'International Tables Vol C Tables 4.2.6.8 and 6.1.1.4'
H H 0.0000 0.0000 'International Tables Vol C Tables 4.2.6.8 and 6.1.1.4'
N N 0.0061 0.0033 'International Tables Vol C Tables 4.2.6.8 and 6.1.1.4'
O O 0.0106 0.0060 'International Tables Vol C Tables 4.2.6.8 and 6.1.1.4'

loop_
_geom_angle_atom_site_label_1
_geom_angle_atom_site_label_2
_geom_angle_atom_site_label_3
_geom_angle
_geom_angle_site_symmetry_1
C3 N1 O1 111.7(2) .
N1 O1 C1 108.15(17) .
C7 O2 H2 109.5 .
O1 C1 C2 108.1(2) .
O1 C1 H1A 110.1 .
C2 C1 H1A 110.1 .
O1 C1 H1B 110.1 .
C2 C1 H1B 110.1 .
H1A C1 H1B 108.4 .
C2 C2 C1 113.2(3) 3_666
C2 C2 H2A 108.9 3_666
C1 C2 H2A 108.9 .
C2 C2 H2B 108.9 3_666
C1 C2 H2B 108.9 .
H2A C2 H2B 107.7 .
N1 C3 C4 121.4(2) .
N1 C3 H3 119.3 .
C4 C3 H3 119.3 .
C9 C4 C5 118.17(19) .
C9 C4 C3 119.7(2) .
C5 C4 C3 122.1(2) .
C6 C5 C4 120.9(2) .
C6 C5 H5 119.5 .
C4 C5 H5 119.5 .
C5 C6 C7 119.6(2) .
C5 C6 H6 120.2 .
C7 C6 H6 120.2 .
C8 C7 O2 117.61(19) .
C8 C7 C6 120.39(19) .
O2 C7 C6 122.00(19) .
C7 C8 C9 119.7(2) .
C7 C8 H8 120.1 .
C9 C8 H8 120.1 .
C8 C9 C4 121.2(2) .
C8 C9 H9 119.4 .
C4 C9 H9 119.4 .

loop_
_geom_bond_atom_site_label_1
_geom_bond_atom_site_label_2
_geom_bond_distance
_geom_bond_site_symmetry_2
N1 C3 1.263(3) .
N1 O1 1.406(2) .
O1 C1 1.429(3) .
O2 C7 1.379(2) .
O2 H2 0.8200 .
C1 C2 1.515(3) .
C1 H1A 0.9700 .
C1 H1B 0.9700 .
C2 C2 1.483(5) 3_666
C2 H2A 0.9700 .
C2 H2B 0.9700 .
C3 C4 1.456(3) .
C3 H3 0.9300 .
C4 C9 1.382(3) .
C4 C5 1.391(3) .
C5 C6 1.375(3) .
C5 H5 0.9300 .
C6 C7 1.382(3) .
C6 H6 0.9300 .
C7 C8 1.369(3) .
C8 C9 1.377(3) .
C8 H8 0.9300 .
C9 H9 0.9300 .

loop_
_geom_torsion_atom_site_label_1
_geom_torsion_atom_site_label_2
_geom_torsion_atom_site_label_3
_geom_torsion_atom_site_label_4
_geom_torsion
_geom_torsion_site_symmetry_4
C3 N1 O1 C1 179.0(2) .
N1 O1 C1 C2 -176.7(2) .
O1 C1 C2 C2 -64.2(4) 3_666
O1 N1 C3 C4 -179.48(18) .
N1 C3 C4 C9 -173.7(2) .
N1 C3 C4 C5 5.7(3) .
C9 C4 C5 C6 0.3(3) .
C3 C4 C5 C6 -179.1(2) .
C4 C5 C6 C7 -0.7(3) .
C5 C6 C7 C8 0.6(3) .
C5 C6 C7 O2 -179.89(19) .
O2 C7 C8 C9 -179.6(2) .
C6 C7 C8 C9 -0.1(3) .
C7 C8 C9 C4 -0.3(3) .
C5 C4 C9 C8 0.2(3) .
C3 C4 C9 C8 179.6(2) .
